data_2015023
loop_
_publ_author_name
'Akitsu, Takashiro'
'Takeuchi, Yuiri'
'Einaga, Yasuaki'

_publ_section_title
;Diaqua[<i>N</i>,<i>N</i>'-bis(5-methoxysalicylidene)ethylenediaminato-\k^4^<i>O</i>,<i>N</i>,<i>N</i>',<i>O</i>']manganese(III)
 perchlorate,
 aqua[<i>N</i>,<i>N</i>'-bis(3,5-dichlorosalicylidene)ethylenediaminato-\k^4^<i>O</i>,<i>N</i>,<i>N</i>',<i>O</i>'](methanol-\k<i>O</i>)manganese(III)
 perchlorate and
 bis[\m-<i>N</i>,<i>N</i>'-bis(3-methoxysalicylidene)ethylenediaminato-\k^5^<i>O</i>,<i>N</i>,<i>N</i>',<i>O</i>':<i>O</i>]bis[(methanol-\k<i>O</i>)manganese(III)]
 diperchlorate
;
_journal_issue 7
_journal_name_full 'Acta Crystallographica Section C'
_journal_page_first m324
_journal_page_last m328
_journal_paper_doi 10.1107/S0108270105013545
_journal_volume 61
_journal_year 2005
_chemical_formula_iupac '[Mn2 (C18 H18 N2 O4)2 (C H4 O)2] (Cl O4)2'
_chemical_formula_moiety 'C38 H44 Mn2 N4 O10 2+ , 2Cl O4 -'
_chemical_formula_sum 'C38 H44 Cl2 Mn2 N4 O18'
_chemical_formula_weight 1025.55
_chemical_name_systematic
;
bis[\m-N,N'-bis(3-methoxysalicylidene)ethylenediaminato-
\k^5^O,N,N',O':O]bis[(methanol-\kO)manganese(III)] diperchlorate
;
_space_group_IT_number 14
_symmetry_cell_setting monoclinic
_symmetry_space_group_name_Hall '-P 2yn'
_symmetry_space_group_name_H-M 'P 1 21/n 1'
_atom_sites_solution_hydrogens mixed
_atom_sites_solution_primary direct
_atom_sites_solution_secondary difmap
_cell_angle_alpha 90.00
_cell_angle_beta 99.58(3)
_cell_angle_gamma 90.00
_cell_formula_units_Z 2
_cell_length_a 15.226(6)
_cell_length_b 13.026(4)
_cell_length_c 10.865(4)
_cell_measurement_reflns_used 25
_cell_measurement_temperature 297(2)
_cell_measurement_theta_max 12.9
_cell_measurement_theta_min 10.3
_cell_volume 2124.8(13)
_computing_cell_refinement 'WinAFC Diffractometer Control Software'
_computing_data_collection 'WinAFC Diffractometer Control Software (Rigaku, 1999)'
_computing_data_reduction 'TEXSAN (Molecular Structure Corporation, 1989)'
_computing_molecular_graphics 'ORTEPII (Johnson, 1976)'
_computing_publication_material TEXSAN
_computing_structure_refinement 'SHELXL97 (Sheldrick, 1997)'
_computing_structure_solution 'SIR92 (Altomare <i>et al.</i>, 1994)'
_diffrn_ambient_temperature 297(2)
_diffrn_measured_fraction_theta_full 0.999
_diffrn_measured_fraction_theta_max 0.999
_diffrn_measurement_device_type 'Rigaku AFC-7R'
_diffrn_measurement_method \w/2\q
_diffrn_radiation_monochromator graphite
_diffrn_radiation_source 'Rigaku rotating anode generator'
_diffrn_radiation_type 'Mo K\a'
_diffrn_radiation_wavelength 0.71073
_diffrn_reflns_av_R_equivalents 0.000
_diffrn_reflns_limit_h_max 19
_diffrn_reflns_limit_h_min -19
_diffrn_reflns_limit_k_max 16
_diffrn_reflns_limit_k_min 0
_diffrn_reflns_limit_l_max 14
_diffrn_reflns_limit_l_min 0
_diffrn_reflns_number 4865
_diffrn_reflns_theta_full 27.50
_diffrn_reflns_theta_max 27.50
_diffrn_standards_decay_% 0.15
_diffrn_standards_interval_count 150
_diffrn_standards_number 3
_exptl_absorpt_coefficient_mu 0.802
_exptl_absorpt_correction_T_max 0.780
_exptl_absorpt_correction_T_min 0.589
_exptl_absorpt_correction_type psi-scan
_exptl_absorpt_process_details '(North <i>et al.</i>, 1968)'
_exptl_crystal_colour brown
_exptl_crystal_density_diffrn 1.603
_exptl_crystal_density_method 'not measured'
_exptl_crystal_description prism
_exptl_crystal_F_000 1056
_exptl_crystal_size_max 0.720
_exptl_crystal_size_mid 0.560
_exptl_crystal_size_min 0.310
_refine_diff_density_max 0.654
_refine_diff_density_min -0.581
_refine_ls_extinction_method none
_refine_ls_goodness_of_fit_ref 1.041
_refine_ls_hydrogen_treatment constr
_refine_ls_matrix_type full
_refine_ls_number_parameters 291
_refine_ls_number_reflns 4865
_refine_ls_number_restraints 0
_refine_ls_restrained_S_all 1.041
_refine_ls_R_factor_all 0.0413
_refine_ls_R_factor_gt 0.0345
_refine_ls_shift/su_max 0.001
_refine_ls_shift/su_mean 0.000
_refine_ls_structure_factor_coef Fsqd
_refine_ls_weighting_details 'calc w = 1/[\s^2^(Fo^2^)+(0.0569P)^2^+0.9717P] where P=(Fo^2^+2Fc^2^)/3'
_refine_ls_weighting_scheme calc
_refine_ls_wR_factor_gt 0.0962
_refine_ls_wR_factor_ref 0.1011
_reflns_number_gt 4252
_reflns_number_total 4865
_reflns_threshold_expression I>2\s(I)
_cod_data_source_file hj1056.cif
_cod_data_source_block III
_cod_original_cell_volume 2124.9(13)
_cod_original_sg_symbol_H-M 'P 21/n'
_cod_database_code 2015023

loop_
_symmetry_equiv_pos_as_xyz
'x, y, z'
'-x+1/2, y+1/2, -z+1/2'
'-x, -y, -z'
'x-1/2, -y-1/2, z-1/2'

loop_
_atom_site_label
_atom_site_fract_x
_atom_site_fract_y
_atom_site_fract_z
_atom_site_U_iso_or_equiv
_atom_site_adp_type
_atom_site_calc_flag
_atom_site_refinement_flags
_atom_site_occupancy
_atom_site_disorder_assembly
_atom_site_disorder_group
_atom_site_type_symbol
Mn1 0.522542(17) 0.614641(19) 0.55873(2) 0.02823(9) Uani d . 1 . . Mn
O1 0.43146(8) 0.55761(9) 0.43384(11) 0.0307(3) Uani d . 1 . . O
O2 0.60197(8) 0.64808(10) 0.45183(11) 0.0345(3) Uani d . 1 . . O
O3 0.06956(10) 0.58154(16) 0.44222(16) 0.0596(4) Uani d . 1 . . O
O4 0.95299(10) 0.77380(16) 0.52765(16) 0.0612(5) Uani d . 1 . . O
O5 0.46142(11) 0.77152(11) 0.53550(17) 0.0545(4) Uani d . 1 . . O
H5 0.4076 0.7894 0.5438 0.065 Uiso d R 1 . . H
N1 0.44963(10) 0.58114(12) 0.68903(13) 0.0315(3) Uani d . 1 . . N
N2 0.60945(10) 0.65668(12) 0.70712(13) 0.0321(3) Uani d . 1 . . N
C1 0.30857(12) 0.57650(14) 0.54929(17) 0.0332(4) Uani d . 1 . . C
C2 0.21636(13) 0.58002(16) 0.54605(18) 0.0393(4) Uani d . 1 . . C
H2 0.1939 0.5837 0.6205 0.047 Uiso calc R 1 . . H
C3 0.15805(13) 0.57813(16) 0.4340(2) 0.0413(4) Uani d . 1 . . C
C4 0.19217(13) 0.57331(16) 0.32306(19) 0.0405(4) Uani d . 1 . . C
H4 0.1535 0.5724 0.2471 0.049 Uiso calc R 1 . . H
C5 0.28344(12) 0.56976(14) 0.32491(17) 0.0352(4) Uani d . 1 . . C
H5A 0.3051 0.5671 0.2498 0.042 Uiso calc R 1 . . H
C6 0.34330(11) 0.57008(12) 0.43647(16) 0.0301(3) Uani d . 1 . . C
C7 0.36462(12) 0.57159(14) 0.67056(17) 0.0345(4) Uani d . 1 . . C
H7 0.3371 0.5608 0.7398 0.041 Uiso calc R 1 . . H
C8 0.50368(13) 0.57091(16) 0.81409(16) 0.0385(4) Uani d . 1 . . C
H8A 0.5323 0.5042 0.8234 0.046 Uiso calc R 1 . . H
H8B 0.4666 0.5784 0.8780 0.046 Uiso calc R 1 . . H
C9 0.73346(12) 0.69305(13) 0.60029(17) 0.0334(4) Uani d . 1 . . C
C10 0.82402(13) 0.72350(15) 0.62019(19) 0.0395(4) Uani d . 1 . . C
H10 0.8546 0.7320 0.7011 0.047 Uiso calc R 1 . . H
C11 0.86669(13) 0.74052(17) 0.5202(2) 0.0436(4) Uani d . 1 . . C
C12 0.82055(14) 0.72511(18) 0.3996(2) 0.0466(5) Uani d . 1 . . C
H12 0.8497 0.7358 0.3320 0.056 Uiso calc R 1 . . H
C13 0.73308(13) 0.69451(16) 0.37838(18) 0.0409(4) Uani d . 1 . . C
H13 0.7041 0.6847 0.2969 0.049 Uiso calc R 1 . . H
C14 0.68671(12) 0.67776(13) 0.47837(16) 0.0322(3) Uani d . 1 . . C
C15 0.69133(12) 0.68172(14) 0.70879(16) 0.0348(4) Uani d . 1 . . C
H15 0.7262 0.6935 0.7863 0.042 Uiso calc R 1 . . H
C16 0.57279(13) 0.65548(17) 0.82511(17) 0.0398(4) Uani d . 1 . . C
H16A 0.5457 0.7212 0.8380 0.048 Uiso calc R 1 . . H
H16B 0.6198 0.6424 0.8952 0.048 Uiso calc R 1 . . H
C17 0.00726(15) 0.5540(2) 0.3358(3) 0.0614(6) Uani d . 1 . . C
H17A -0.0510 0.5490 0.3581 0.092 Uiso calc R 1 . . H
H17B 0.0236 0.4890 0.3046 0.092 Uiso calc R 1 . . H
H17C 0.0069 0.6055 0.2724 0.092 Uiso calc R 1 . . H
C18 1.00918(16) 0.7713(2) 0.6445(3) 0.0652(7) Uani d . 1 . . C
H18A 1.0145 0.7019 0.6746 0.098 Uiso calc R 1 . . H
H18B 0.9843 0.8133 0.7027 0.098 Uiso calc R 1 . . H
H18C 1.0670 0.7969 0.6360 0.098 Uiso calc R 1 . . H
C19 0.5013(2) 0.85512(19) 0.4826(3) 0.0687(7) Uani d . 1 . . C
H19A 0.4640 0.9146 0.4815 0.103 Uiso calc PR 0.50 . . H
H19B 0.5085 0.8382 0.3988 0.103 Uiso calc PR 0.50 . . H
H19C 0.5586 0.8692 0.5315 0.103 Uiso calc PR 0.50 . . H
H19D 0.5567 0.8334 0.4597 0.103 Uiso calc PR 0.50 . . H
H19E 0.5122 0.9098 0.5424 0.103 Uiso calc PR 0.50 . . H
H19F 0.4622 0.8789 0.4097 0.103 Uiso calc PR 0.50 . . H
Cl1 0.27822(4) 0.95224(5) 0.56401(5) 0.05215(15) Uani d . 1 . . Cl
O6 0.2918(2) 0.9810(3) 0.4462(2) 0.1214(11) Uani d . 1 . . O
O7 0.18749(14) 0.9636(2) 0.5787(2) 0.0967(8) Uani d . 1 . . O
O8 0.2990(2) 0.8455(2) 0.5788(4) 0.1327(13) Uani d . 1 . . O
O9 0.33274(19) 1.0075(3) 0.6563(2) 0.1174(10) Uani d . 1 . . O

loop_
_atom_site_aniso_label
_atom_site_aniso_U_11
_atom_site_aniso_U_22
_atom_site_aniso_U_33
_atom_site_aniso_U_12
_atom_site_aniso_U_13
_atom_site_aniso_U_23
Mn1 0.02978(15) 0.02986(15) 0.02698(14) -0.00265(9) 0.01038(10) -0.00302(9)
O1 0.0299(6) 0.0341(6) 0.0295(6) -0.0001(5) 0.0093(5) -0.0031(5)
O2 0.0342(6) 0.0400(7) 0.0312(6) -0.0047(5) 0.0109(5) -0.0017(5)
O3 0.0308(7) 0.0914(13) 0.0572(10) 0.0038(8) 0.0092(7) -0.0038(9)
O4 0.0375(8) 0.0884(13) 0.0600(10) -0.0158(8) 0.0153(7) 0.0122(9)
O5 0.0513(9) 0.0331(7) 0.0838(12) 0.0065(6) 0.0250(8) 0.0067(7)
N1 0.0354(7) 0.0329(7) 0.0277(7) -0.0022(6) 0.0099(6) -0.0019(6)
N2 0.0355(7) 0.0345(7) 0.0285(7) -0.0022(6) 0.0116(6) -0.0053(6)
C1 0.0329(8) 0.0327(8) 0.0359(9) -0.0004(7) 0.0116(7) -0.0005(7)
C2 0.0346(9) 0.0446(10) 0.0415(10) 0.0009(8) 0.0148(8) -0.0015(8)
C3 0.0318(9) 0.0433(10) 0.0499(11) 0.0034(8) 0.0100(8) 0.0019(9)
C4 0.0371(9) 0.0439(10) 0.0391(9) 0.0036(8) 0.0022(7) 0.0025(8)
C5 0.0364(9) 0.0361(9) 0.0339(9) 0.0024(7) 0.0080(7) 0.0025(7)
C6 0.0314(8) 0.0261(7) 0.0342(8) 0.0010(6) 0.0097(6) 0.0006(6)
C7 0.0367(9) 0.0371(9) 0.0332(8) -0.0020(7) 0.0159(7) -0.0020(7)
C8 0.0409(10) 0.0469(10) 0.0289(8) -0.0029(8) 0.0098(7) 0.0023(7)
C9 0.0340(9) 0.0308(8) 0.0378(9) -0.0019(7) 0.0128(7) -0.0018(7)
C10 0.0362(9) 0.0420(10) 0.0415(10) -0.0059(8) 0.0099(7) -0.0001(8)
C11 0.0341(9) 0.0465(11) 0.0529(11) -0.0048(8) 0.0150(8) 0.0041(9)
C12 0.0426(10) 0.0553(12) 0.0465(11) -0.0047(9) 0.0212(9) 0.0070(9)
C13 0.0398(10) 0.0503(11) 0.0348(9) -0.0043(8) 0.0127(7) 0.0012(8)
C14 0.0351(8) 0.0281(8) 0.0357(9) -0.0009(7) 0.0124(7) 0.0002(7)
C15 0.0368(9) 0.0364(9) 0.0319(8) -0.0039(7) 0.0084(7) -0.0038(7)
C16 0.0400(9) 0.0533(11) 0.0282(8) -0.0061(9) 0.0119(7) -0.0070(8)
C17 0.0375(11) 0.0767(17) 0.0674(15) -0.0034(11) 0.0010(10) 0.0023(13)
C18 0.0415(12) 0.0852(19) 0.0672(16) -0.0173(12) 0.0045(11) 0.0088(14)
C19 0.0873(19) 0.0361(11) 0.090(2) 0.0029(12) 0.0361(16) 0.0104(12)
Cl1 0.0518(3) 0.0646(3) 0.0410(3) 0.0081(2) 0.0106(2) -0.0028(2)
O6 0.123(2) 0.191(3) 0.0552(13) 0.022(2) 0.0298(14) 0.0378(17)
O7 0.0596(12) 0.130(2) 0.1043(17) 0.0112(13) 0.0236(12) -0.0452(15)
O8 0.125(2) 0.0745(17) 0.224(4) 0.0305(16) 0.101(2) 0.025(2)
O9 0.0959(18) 0.164(3) 0.0822(16) -0.0116(19) -0.0143(14) -0.0355(18)

loop_
_atom_type_symbol
_atom_type_description
_atom_type_scat_dispersion_real
_atom_type_scat_dispersion_imag
_atom_type_scat_source
C C 0.003 0.002
;International Tables for Crystallography
(1992, Vol. C, Tables 4.2.6.8 and 6.1.1.4)
;
H H 0.000 0.000
;International Tables for Crystallography
(1992, Vol. C, Tables 4.2.6.8 and 6.1.1.4)
;
O O 0.011 0.006
;International Tables for Crystallography
(1992, Vol. C, Tables 4.2.6.8 and 6.1.1.4)
;
N N 0.006 0.003
;International Tables for Crystallography
(1992, Vol. C, Tables 4.2.6.8 and 6.1.1.4)
;
Cu Cu 0.320 1.265
;International Tables for Crystallography
(1992, Vol. C, Tables 4.2.6.8 and 6.1.1.4)
;
Cl Cl 0.148 0.159
;International Tables for Crystallography
(1992, Vol. C, Tables 4.2.6.8 and 6.1.1.4)
;

loop_
_geom_angle_atom_site_label_1
_geom_angle_atom_site_label_2
_geom_angle_atom_site_label_3
_geom_angle_site_symmetry_1
_geom_angle_site_symmetry_3
_geom_angle
_geom_angle_publ_flag
O2 Mn1 O1 . . 96.74(6) yes
O2 Mn1 N2 . . 91.59(6) yes
O1 Mn1 N2 . . 170.31(6) yes
O2 Mn1 N1 . . 173.31(6) yes
O1 Mn1 N1 . . 89.72(6) yes
N2 Mn1 N1 . . 81.83(7) yes
O2 Mn1 O5 . . 90.98(6) yes
O1 Mn1 O5 . . 92.04(6) yes
N2 Mn1 O5 . . 92.76(7) yes
N1 Mn1 O5 . . 90.55(6) yes
O2 Mn1 O1 . 3_666 91.38(5) yes
O1 Mn1 O1 . 3_666 80.26(5) yes
N2 Mn1 O1 . 3_666 94.65(6) yes
N1 Mn1 O1 . 3_666 87.96(5) yes
O5 Mn1 O1 . 3_666 172.17(5) yes
O2 Mn1 Mn1 . 3_666 94.94(4) ?
O1 Mn1 Mn1 . 3_666 44.95(4) ?
N2 Mn1 Mn1 . 3_666 129.51(5) ?
N1 Mn1 Mn1 . 3_666 88.38(5) ?
O5 Mn1 Mn1 . 3_666 136.97(5) ?
O1 Mn1 Mn1 3_666 3_666 35.31(3) ?
C6 O1 Mn1 . . 122.62(11) ?
C6 O1 Mn1 . 3_666 113.83(10) ?
Mn1 O1 Mn1 . 3_666 99.74(5) yes
C14 O2 Mn1 . . 129.73(11) ?
C3 O3 C17 . . 118.22(19) ?
C11 O4 C18 . . 118.52(17) ?
C19 O5 Mn1 . . 123.29(15) ?
C19 O5 H5 . . 108.1 ?
Mn1 O5 H5 . . 127.7 ?
C7 N1 C8 . . 122.01(15) ?
C7 N1 Mn1 . . 125.36(13) ?
C8 N1 Mn1 . . 112.61(11) ?
C15 N2 C16 . . 119.65(15) ?
C15 N2 Mn1 . . 126.52(12) ?
C16 N2 Mn1 . . 113.82(12) ?
C2 C1 C6 . . 119.86(17) ?
C2 C1 C7 . . 117.49(16) ?
C6 C1 C7 . . 122.47(16) ?
C3 C2 C1 . . 121.07(17) ?
C3 C2 H2 . . 119.5 ?
C1 C2 H2 . . 119.5 ?
O3 C3 C2 . . 115.94(18) ?
O3 C3 C4 . . 124.97(19) ?
C2 C3 C4 . . 119.10(18) ?
C5 C4 C3 . . 120.44(18) ?
C5 C4 H4 . . 119.8 ?
C3 C4 H4 . . 119.8 ?
C4 C5 C6 . . 121.49(17) ?
C4 C5 H5A . . 119.3 ?
C6 C5 H5A . . 119.3 ?
O1 C6 C5 . . 119.24(15) ?
O1 C6 C1 . . 122.58(16) ?
C5 C6 C1 . . 118.03(16) ?
N1 C7 C1 . . 124.42(16) yes
N1 C7 H7 . . 117.8 ?
C1 C7 H7 . . 117.8 ?
N1 C8 C16 . . 106.34(15) ?
N1 C8 H8A . . 110.5 ?
C16 C8 H8A . . 110.5 ?
N1 C8 H8B . . 110.5 ?
C16 C8 H8B . . 110.5 ?
H8A C8 H8B . . 108.7 ?
C14 C9 C10 . . 120.63(16) ?
C14 C9 C15 . . 122.05(16) ?
C10 C9 C15 . . 117.30(17) ?
C11 C10 C9 . . 120.07(19) ?
C11 C10 H10 . . 120.0 ?
C9 C10 H10 . . 120.0 ?
O4 C11 C10 . . 125.3(2) ?
O4 C11 C12 . . 115.37(18) ?
C10 C11 C12 . . 119.29(18) ?
C13 C12 C11 . . 121.54(18) ?
C13 C12 H12 . . 119.2 ?
C11 C12 H12 . . 119.2 ?
C12 C13 C14 . . 120.83(18) ?
C12 C13 H13 . . 119.6 ?
C14 C13 H13 . . 119.6 ?
O2 C14 C13 . . 118.05(16) ?
O2 C14 C9 . . 124.33(15) ?
C13 C14 C9 . . 117.62(17) ?
N2 C15 C9 . . 125.25(17) yes
N2 C15 H15 . . 117.4 ?
C9 C15 H15 . . 117.4 ?
N2 C16 C8 . . 107.23(15) ?
N2 C16 H16A . . 110.3 ?
C8 C16 H16A . . 110.3 ?
N2 C16 H16B . . 110.3 ?
C8 C16 H16B . . 110.3 ?
H16A C16 H16B . . 108.5 ?
O3 C17 H17A . . 109.5 ?
O3 C17 H17B . . 109.5 ?
H17A C17 H17B . . 109.5 ?
O3 C17 H17C . . 109.5 ?
H17A C17 H17C . . 109.5 ?
H17B C17 H17C . . 109.5 ?
O4 C18 H18A . . 109.5 ?
O4 C18 H18B . . 109.5 ?
H18A C18 H18B . . 109.5 ?
O4 C18 H18C . . 109.5 ?
H18A C18 H18C . . 109.5 ?
H18B C18 H18C . . 109.5 ?
O5 C19 H19A . . 109.5 ?
O5 C19 H19B . . 109.5 ?
H19A C19 H19B . . 109.5 ?
O5 C19 H19C . . 109.5 ?
H19A C19 H19C . . 109.5 ?
H19B C19 H19C . . 109.5 ?
O5 C19 H19D . . 109.5 ?
H19A C19 H19D . . 141.1 ?
H19B C19 H19D . . 56.3 ?
H19C C19 H19D . . 56.3 ?
O5 C19 H19E . . 109.5 ?
H19A C19 H19E . . 56.3 ?
H19B C19 H19E . . 141.1 ?
H19C C19 H19E . . 56.3 ?
H19D C19 H19E . . 109.5 ?
O5 C19 H19F . . 109.5 ?
H19A C19 H19F . . 56.3 ?
H19B C19 H19F . . 56.3 ?
H19C C19 H19F . . 141.1 ?
H19D C19 H19F . . 109.5 ?
H19E C19 H19F . . 109.5 ?
O6 Cl1 O9 . . 111.4(2) ?
O6 Cl1 O7 . . 111.88(18) ?
O9 Cl1 O7 . . 109.80(16) ?
O6 Cl1 O8 . . 107.7(2) ?
O9 Cl1 O8 . . 109.1(2) ?
O7 Cl1 O8 . . 106.79(17) ?

loop_
_geom_bond_atom_site_label_1
_geom_bond_atom_site_label_2
_geom_bond_site_symmetry_2
_geom_bond_distance
_geom_bond_publ_flag
Mn1 O2 . 1.8620(10) yes
Mn1 O1 . 1.9210(10) yes
Mn1 N2 . 1.985(2) yes
Mn1 N1 . 1.987(2) yes
Mn1 O5 . 2.242(2) yes
Mn1 O1 3_666 2.3480(10) yes
Mn1 Mn1 3_666 3.2750(10) yes
O1 C6 . 1.357(2) yes
O1 Mn1 3_666 2.3480(10) ?
O2 C14 . 1.332(2) yes
O3 C3 . 1.366(2) yes
O3 C17 . 1.414(3) ?
O4 C11 . 1.373(2) yes
O4 C18 . 1.409(3) ?
O5 C19 . 1.415(3) ?
O5 H5 . 0.8717 ?
N1 C7 . 1.282(2) yes
N1 C8 . 1.473(2) ?
N2 C15 . 1.286(2) yes
N2 C16 . 1.481(2) ?
C1 C2 . 1.399(2) ?
C1 C6 . 1.416(2) ?
C1 C7 . 1.447(3) yes
C2 C3 . 1.383(3) ?
C2 H2 . 0.9300 ?
C3 C4 . 1.391(3) ?
C4 C5 . 1.387(3) ?
C4 H4 . 0.9300 ?
C5 C6 . 1.390(3) ?
C5 H5A . 0.9300 ?
C7 H7 . 0.9300 ?
C8 C16 . 1.514(3) ?
C8 H8A . 0.9700 ?
C8 H8B . 0.9700 ?
C9 C14 . 1.410(3) ?
C9 C10 . 1.416(3) ?
C9 C15 . 1.440(2) yes
C10 C11 . 1.373(3) ?
C10 H10 . 0.9300 ?
C11 C12 . 1.394(3) ?
C12 C13 . 1.372(3) ?
C12 H12 . 0.9300 ?
C13 C14 . 1.408(2) ?
C13 H13 . 0.9300 ?
C15 H15 . 0.9300 ?
C16 H16A . 0.9700 ?
C16 H16B . 0.9700 ?
C17 H17A . 0.9600 ?
C17 H17B . 0.9600 ?
C17 H17C . 0.9600 ?
C18 H18A . 0.9600 ?
C18 H18B . 0.9600 ?
C18 H18C . 0.9600 ?
C19 H19A . 0.9600 ?
C19 H19B . 0.9600 ?
C19 H19C . 0.9600 ?
C19 H19D . 0.9600 ?
C19 H19E . 0.9600 ?
C19 H19F . 0.9600 ?
Cl1 O6 . 1.382(2) ?
Cl1 O9 . 1.392(3) ?
Cl1 O7 . 1.425(2) ?
Cl1 O8 . 1.429(3) ?

loop_
_geom_hbond_atom_site_label_D
_geom_hbond_atom_site_label_H
_geom_hbond_atom_site_label_A
_geom_hbond_distance_DH
_geom_hbond_distance_HA
_geom_hbond_distance_DA
_geom_hbond_angle_DHA
_geom_hbond_publ_flag
O5 H5 O8 0.87 1.90 2.767(3) 171 yes

loop_
_geom_torsion_atom_site_label_1
_geom_torsion_atom_site_label_2
_geom_torsion_atom_site_label_3
_geom_torsion_atom_site_label_4
_geom_torsion_site_symmetry_1
_geom_torsion_site_symmetry_4
_geom_torsion
O2 Mn1 O1 C6 . . -143.12(12)
N1 Mn1 O1 C6 . . 38.65(13)
O5 Mn1 O1 C6 . . -51.90(13)
O1 Mn1 O1 C6 3_666 . 126.63(14)
Mn1 Mn1 O1 C6 3_666 . 126.63(14)
O2 Mn1 O1 Mn1 . 3_666 90.25(6)
N1 Mn1 O1 Mn1 . 3_666 -87.98(6)
O5 Mn1 O1 Mn1 . 3_666 -178.53(5)
O1 Mn1 O1 Mn1 3_666 3_666 0.0
O1 Mn1 O2 C14 . . -169.01(15)
N2 Mn1 O2 C14 . . 6.03(16)
O5 Mn1 O2 C14 . . 98.82(16)
O1 Mn1 O2 C14 3_666 . -88.65(15)
Mn1 Mn1 O2 C14 3_666 . -123.85(15)
O2 Mn1 O5 C19 . . -14.2(2)
O1 Mn1 O5 C19 . . -111.0(2)
N2 Mn1 O5 C19 . . 77.4(2)
N1 Mn1 O5 C19 . . 159.3(2)
Mn1 Mn1 O5 C19 3_666 . -112.5(2)
O1 Mn1 N1 C7 . . -25.45(16)
N2 Mn1 N1 C7 . . 159.30(16)
O5 Mn1 N1 C7 . . 66.59(16)
O1 Mn1 N1 C7 3_666 . -105.71(16)
Mn1 Mn1 N1 C7 3_666 . -70.39(15)
O1 Mn1 N1 C8 . . 156.32(13)
N2 Mn1 N1 C8 . . -18.93(13)
O5 Mn1 N1 C8 . . -111.63(13)
O1 Mn1 N1 C8 3_666 . 76.06(12)
Mn1 Mn1 N1 C8 3_666 . 111.39(12)
O2 Mn1 N2 C15 . . -7.91(17)
N1 Mn1 N2 C15 . . 170.87(17)
O5 Mn1 N2 C15 . . -98.97(17)
O1 Mn1 N2 C15 3_666 . 83.60(16)
Mn1 Mn1 N2 C15 3_666 . 89.82(17)
O2 Mn1 N2 C16 . . 173.41(13)
N1 Mn1 N2 C16 . . -7.81(13)
O5 Mn1 N2 C16 . . 82.36(14)
O1 Mn1 N2 C16 3_666 . -95.07(13)
Mn1 Mn1 N2 C16 3_666 . -88.86(13)
C6 C1 C2 C3 . . -0.5(3)
C7 C1 C2 C3 . . -175.80(19)
C17 O3 C3 C2 . . -164.3(2)
C17 O3 C3 C4 . . 15.9(3)
C1 C2 C3 O3 . . 179.76(19)
C1 C2 C3 C4 . . -0.4(3)
O3 C3 C4 C5 . . -179.8(2)
C2 C3 C4 C5 . . 0.4(3)
C3 C4 C5 C6 . . 0.5(3)
Mn1 O1 C6 C5 . . 151.41(13)
Mn1 O1 C6 C5 3_666 . -88.44(16)
Mn1 O1 C6 C1 . . -33.0(2)
Mn1 O1 C6 C1 3_666 . 87.12(17)
C4 C5 C6 O1 . . 174.36(17)
C4 C5 C6 C1 . . -1.4(3)
C2 C1 C6 O1 . . -174.22(17)
C7 C1 C6 O1 . . 0.8(3)
C2 C1 C6 C5 . . 1.4(3)
C7 C1 C6 C5 . . 176.44(17)
C8 N1 C7 C1 . . -177.25(17)
Mn1 N1 C7 C1 . . 4.7(3)
C2 C1 C7 N1 . . -170.69(18)
C6 C1 C7 N1 . . 14.2(3)
C7 N1 C8 C16 . . -137.90(18)
Mn1 N1 C8 C16 . . 40.40(18)
C14 C9 C10 C11 . . 1.3(3)
C15 C9 C10 C11 . . -176.80(19)
C18 O4 C11 C10 . . 13.6(4)
C18 O4 C11 C12 . . -167.4(2)
C9 C10 C11 O4 . . 177.5(2)
C9 C10 C11 C12 . . -1.5(3)
O4 C11 C12 C13 . . -178.3(2)
C10 C11 C12 C13 . . 0.8(3)
C11 C12 C13 C14 . . 0.1(3)
Mn1 O2 C14 C13 . . 177.49(13)
Mn1 O2 C14 C9 . . -2.1(3)
C12 C13 C14 O2 . . -179.96(19)
C12 C13 C14 C9 . . -0.3(3)
C10 C9 C14 O2 . . 179.21(17)
C15 C9 C14 O2 . . -2.7(3)
C10 C9 C14 C13 . . -0.4(3)
C15 C9 C14 C13 . . 177.65(17)
C16 N2 C15 C9 . . -175.34(18)
Mn1 N2 C15 C9 . . 6.1(3)
C14 C9 C15 N2 . . 0.4(3)
C10 C9 C15 N2 . . 178.56(18)
C15 N2 C16 C8 . . -147.28(18)
Mn1 N2 C16 C8 . . 31.50(19)
N1 C8 C16 N2 . . -44.9(2)
